data_7003639
loop_
_publ_author_name
'Hsu, S. J.'
'Hsu, K. M.'
'Leong, Max K.'
'Lin, Ivan J. B.'

_publ_section_title
;
 Au(i)-benzimidazole/imidazole complexes. Liquid crystals and
 nanomaterials
;
_journal_issue 14
_journal_name_full 'Dalton Transactions'
_journal_page_first 1924
_journal_page_last 1931
_journal_paper_doi 10.1039/b717787a
_journal_year 2008
_chemical_formula_sum 'C23 H38 Au Cl N2'
_chemical_formula_weight 574.97
_chemical_name_common (Au(C16-bim)Cl)
_chemical_name_systematic
;
?
;
_space_group_IT_number 2
_symmetry_cell_setting triclinic
_symmetry_space_group_name_Hall '-P 1'
_symmetry_space_group_name_H-M 'P -1'
_atom_sites_solution_hydrogens geom
_atom_sites_solution_primary direct
_atom_sites_solution_secondary difmap
_audit_creation_method SHELXL-97
_cell_angle_alpha 82.377(1)
_cell_angle_beta 85.304(1)
_cell_angle_gamma 77.721(1)
_cell_formula_units_Z 2
_cell_length_a 6.9675(4)
_cell_length_b 8.3571(5)
_cell_length_c 21.1920(13)
_cell_measurement_reflns_used 8116
_cell_measurement_temperature 295(2)
_cell_measurement_theta_max 25
_cell_measurement_theta_min 2.5
_cell_volume 1193.25(12)
_computing_cell_refinement 'Bruker SMART'
_computing_data_collection 'Bruker SMART'
_computing_data_reduction 'Bruker SAINT'
_computing_molecular_graphics 'Bruker SHELXTL'
_computing_publication_material 'Bruker SHELXTL'
_computing_structure_refinement 'SHELXL-97 (Sheldrick, 1997)'
_computing_structure_solution 'SHELXS-97 (Sheldrick, 1990)'
_diffrn_ambient_temperature 295(2)
_diffrn_measured_fraction_theta_full 0.994
_diffrn_measured_fraction_theta_max 0.994
_diffrn_measurement_device_type 'CCD area detector'
_diffrn_measurement_method 'phi and omega scans'
_diffrn_radiation_monochromator graphite
_diffrn_radiation_source 'fine-focus sealed tube'
_diffrn_radiation_type MoK\a
_diffrn_radiation_wavelength 0.71073
_diffrn_reflns_av_R_equivalents 0.0820
_diffrn_reflns_av_sigmaI/netI 0.0655
_diffrn_reflns_limit_h_max 9
_diffrn_reflns_limit_h_min -9
_diffrn_reflns_limit_k_max 11
_diffrn_reflns_limit_k_min -11
_diffrn_reflns_limit_l_max 28
_diffrn_reflns_limit_l_min -28
_diffrn_reflns_number 14155
_diffrn_reflns_theta_full 28.28
_diffrn_reflns_theta_max 28.28
_diffrn_reflns_theta_min 0.97
_exptl_absorpt_coefficient_mu 6.286
_exptl_absorpt_correction_T_max 0.98249
_exptl_absorpt_correction_T_min 0.61202
_exptl_absorpt_correction_type empirical
_exptl_crystal_colour Colorless
_exptl_crystal_density_diffrn 1.600
_exptl_crystal_density_meas ?
_exptl_crystal_density_method .
_exptl_crystal_description Columnar
_exptl_crystal_F_000 572
_exptl_crystal_size_max 0.90
_exptl_crystal_size_mid 0.10
_exptl_crystal_size_min 0.10
_refine_diff_density_max 0.809
_refine_diff_density_min -1.210
_refine_diff_density_rms 0.230
_refine_ls_extinction_method none
_refine_ls_goodness_of_fit_ref 1.010
_refine_ls_hydrogen_treatment constr
_refine_ls_matrix_type full
_refine_ls_number_parameters 244
_refine_ls_number_reflns 5879
_refine_ls_number_restraints 0
_refine_ls_restrained_S_all 1.010
_refine_ls_R_factor_all 0.0352
_refine_ls_R_factor_gt 0.0307
_refine_ls_shift/su_max 0.003
_refine_ls_shift/su_mean 0.000
_refine_ls_structure_factor_coef Fsqd
_refine_ls_weighting_details 'calc w=1/[\s^2^(Fo^2^)+(0.0370P)^2^+0.0000P] where P=(Fo^2^+2Fc^2^)/3'
_refine_ls_weighting_scheme calc
_refine_ls_wR_factor_gt 0.0712
_refine_ls_wR_factor_ref 0.0858
_reflns_number_gt 5245
_reflns_number_total 5879
_reflns_threshold_expression >2sigma(I)
_cod_data_source_file b717787a.txt
_cod_data_source_block nv36m
_cod_depositor_comments
;
The following automatic conversions were performed:
'_symmetry_cell_setting' value 'Triclinic' changed to 'triclinic'
according to '/home/saulius/struct/CIF-dictionaries/cif_core.dic'
dictionary named 'cif_core.dic' version 2.4.1 from 2010-06-29.

Automatic conversion script
Id: cif_fix_enum 1527 2010-12-29 10:47:43Z saulius 
;
_cod_original_sg_symbol_H-M P-1
_cod_database_code 7003639

loop_
_symmetry_equiv_pos_as_xyz
'x, y, z'
'-x, -y, -z'

loop_
_atom_site_label
_atom_site_type_symbol
_atom_site_fract_x
_atom_site_fract_y
_atom_site_fract_z
_atom_site_U_iso_or_equiv
_atom_site_adp_type
_atom_site_occupancy
_atom_site_symmetry_multiplicity
_atom_site_calc_flag
_atom_site_refinement_flags
_atom_site_disorder_assembly
_atom_site_disorder_group
Au1 Au -0.62216(2) 1.265869(19) -0.513089(6) 0.04300(7) Uani 1 1 d . . .
Cl1 Cl -0.40813(18) 1.15332(17) -0.58821(6) 0.0575(3) Uani 1 1 d . . .
N1 N -0.8256(5) 1.3681(5) -0.44857(15) 0.0410(7) Uani 1 1 d . . .
N2 N -0.9998(5) 1.5407(4) -0.38531(16) 0.0419(7) Uani 1 1 d . . .
C1 C -0.8380(6) 1.5053(5) -0.42369(18) 0.0436(8) Uani 1 1 d . . .
H1A H -0.7446 1.5712 -0.4318 0.052 Uiso 1 1 calc R . .
C2 C -0.9943(5) 1.3077(5) -0.42624(17) 0.0396(8) Uani 1 1 d . . .
C3 C -1.0595(7) 1.1706(6) -0.4381(2) 0.0514(10) Uani 1 1 d . . .
H3A H -0.9868 1.0972 -0.4648 0.062 Uiso 1 1 calc R . .
C4 C -1.2368(7) 1.1468(6) -0.4089(3) 0.0602(13) Uani 1 1 d . . .
H4A H -1.2833 1.0539 -0.4150 0.072 Uiso 1 1 calc R . .
C5 C -1.3479(7) 1.2597(7) -0.3703(3) 0.0597(13) Uani 1 1 d . . .
H5A H -1.4690 1.2415 -0.3524 0.072 Uiso 1 1 calc R . .
C6 C -1.2855(6) 1.3955(6) -0.3579(2) 0.0524(10) Uani 1 1 d . . .
H6A H -1.3596 1.4691 -0.3315 0.063 Uiso 1 1 calc R . .
C7 C -1.1045(5) 1.4183(5) -0.38671(17) 0.0397(8) Uani 1 1 d . . .
C8 C -1.0525(6) 1.6795(6) -0.3477(2) 0.0485(10) Uani 1 1 d . . .
H8A H -1.1912 1.7278 -0.3512 0.058 Uiso 1 1 calc R . .
H8B H -0.9785 1.7630 -0.3649 0.058 Uiso 1 1 calc R . .
C9 C -1.0109(6) 1.6277(6) -0.2780(2) 0.0523(10) Uani 1 1 d . . .
H9A H -1.0784 1.5392 -0.2618 0.063 Uiso 1 1 calc R . .
H9B H -1.0641 1.7202 -0.2542 0.063 Uiso 1 1 calc R . .
C10 C -0.7930(6) 1.5700(6) -0.26666(19) 0.0504(10) Uani 1 1 d . . .
H10A H -0.7400 1.4785 -0.2910 0.060 Uiso 1 1 calc R . .
H10B H -0.7261 1.6590 -0.2828 0.060 Uiso 1 1 calc R . .
C11 C -0.7475(6) 1.5163(7) -0.1975(2) 0.0534(11) Uani 1 1 d . . .
H11A H -0.8082 1.4232 -0.1820 0.064 Uiso 1 1 calc R . .
H11B H -0.8063 1.6057 -0.1727 0.064 Uiso 1 1 calc R . .
C12 C -0.5299(7) 1.4679(7) -0.1865(2) 0.0524(11) Uani 1 1 d . . .
H12A H -0.4713 1.3790 -0.2116 0.063 Uiso 1 1 calc R . .
H12B H -0.4697 1.5612 -0.2020 0.063 Uiso 1 1 calc R . .
C13 C -0.4812(7) 1.4131(7) -0.1177(2) 0.0559(11) Uani 1 1 d . . .
H13A H -0.5424 1.5008 -0.0924 0.067 Uiso 1 1 calc R . .
H13B H -0.5382 1.3178 -0.1025 0.067 Uiso 1 1 calc R . .
C14 C -0.2634(7) 1.3690(7) -0.1069(2) 0.0564(12) Uani 1 1 d . . .
H14A H -0.2022 1.2824 -0.1327 0.068 Uiso 1 1 calc R . .
H14B H -0.2069 1.4647 -0.1217 0.068 Uiso 1 1 calc R . .
C15 C -0.2126(6) 1.3122(7) -0.0385(2) 0.0560(11) Uani 1 1 d . . .
H15A H -0.2758 1.3980 -0.0125 0.067 Uiso 1 1 calc R . .
H15B H -0.2669 1.2152 -0.0238 0.067 Uiso 1 1 calc R . .
C16 C 0.0041(7) 1.2715(7) -0.0276(2) 0.0567(12) Uani 1 1 d . . .
H16A H 0.0583 1.3686 -0.0420 0.068 Uiso 1 1 calc R . .
H16B H 0.0675 1.1860 -0.0537 0.068 Uiso 1 1 calc R . .
C17 C 0.0545(7) 1.2141(7) 0.0407(2) 0.0576(12) Uani 1 1 d . . .
H17A H -0.0101 1.2991 0.0667 0.069 Uiso 1 1 calc R . .
H17B H 0.0011 1.1164 0.0549 0.069 Uiso 1 1 calc R . .
C18 C 0.2695(7) 1.1748(7) 0.0519(2) 0.0591(12) Uani 1 1 d . . .
H18A H 0.3226 1.2727 0.0379 0.071 Uiso 1 1 calc R . .
H18B H 0.3342 1.0904 0.0255 0.071 Uiso 1 1 calc R . .
C19 C 0.3212(7) 1.1159(7) 0.1202(2) 0.0592(12) Uani 1 1 d . . .
H19A H 0.2571 1.2002 0.1467 0.071 Uiso 1 1 calc R . .
H19B H 0.2684 1.0178 0.1343 0.071 Uiso 1 1 calc R . .
C20 C 0.5382(8) 1.0766(8) 0.1307(2) 0.0639(13) Uani 1 1 d . . .
H20A H 0.6022 0.9942 0.1034 0.077 Uiso 1 1 calc R . .
H20B H 0.5900 1.1755 0.1172 0.077 Uiso 1 1 calc R . .
C21 C 0.5935(7) 1.0147(7) 0.1979(2) 0.0642(13) Uani 1 1 d . . .
H21A H 0.5424 0.9157 0.2117 0.077 Uiso 1 1 calc R . .
H21B H 0.5309 1.0971 0.2254 0.077 Uiso 1 1 calc R . .
C22 C 0.8113(9) 0.9766(9) 0.2063(3) 0.0762(16) Uani 1 1 d . . .
H22A H 0.8736 0.8961 0.1780 0.091 Uiso 1 1 calc R . .
H22B H 0.8614 1.0763 0.1931 0.091 Uiso 1 1 calc R . .
C23 C 0.8716(10) 0.9118(9) 0.2726(3) 0.0900(19) Uani 1 1 d . . .
H23A H 1.0124 0.8904 0.2732 0.135 Uiso 1 1 calc R . .
H23B H 0.8258 0.8115 0.2860 0.135 Uiso 1 1 calc R . .
H23C H 0.8153 0.9921 0.3010 0.135 Uiso 1 1 calc R . .

loop_
_atom_site_aniso_label
_atom_site_aniso_U_11
_atom_site_aniso_U_22
_atom_site_aniso_U_33
_atom_site_aniso_U_23
_atom_site_aniso_U_13
_atom_site_aniso_U_12
Au1 0.03989(10) 0.04783(11) 0.04117(10) -0.00503(7) -0.00087(6) -0.00935(7)
Cl1 0.0501(6) 0.0596(7) 0.0643(7) -0.0176(6) 0.0136(5) -0.0144(5)
N1 0.0356(16) 0.0493(19) 0.0392(16) -0.0055(14) -0.0024(13) -0.0111(15)
N2 0.0401(17) 0.0442(18) 0.0416(16) -0.0070(14) -0.0046(13) -0.0072(15)
C1 0.042(2) 0.047(2) 0.044(2) -0.0009(17) -0.0054(16) -0.0149(18)
C2 0.0379(18) 0.046(2) 0.0351(17) 0.0002(15) -0.0076(14) -0.0109(17)
C3 0.058(3) 0.043(2) 0.056(2) -0.0112(19) -0.001(2) -0.014(2)
C4 0.058(3) 0.047(3) 0.081(3) 0.001(2) -0.018(2) -0.023(2)
C5 0.043(2) 0.073(3) 0.064(3) 0.005(3) -0.008(2) -0.018(2)
C6 0.037(2) 0.062(3) 0.055(2) 0.002(2) -0.0041(18) -0.008(2)
C7 0.0368(18) 0.044(2) 0.0370(17) 0.0024(15) -0.0078(14) -0.0074(16)
C8 0.045(2) 0.043(2) 0.057(2) -0.0111(19) -0.0091(19) -0.0019(19)
C9 0.045(2) 0.065(3) 0.048(2) -0.021(2) 0.0007(18) -0.006(2)
C10 0.045(2) 0.064(3) 0.043(2) -0.0119(19) -0.0016(17) -0.009(2)
C11 0.047(2) 0.069(3) 0.043(2) -0.008(2) -0.0009(18) -0.010(2)
C12 0.047(2) 0.067(3) 0.042(2) -0.005(2) -0.0051(18) -0.009(2)
C13 0.051(2) 0.070(3) 0.043(2) -0.002(2) -0.0043(19) -0.006(2)
C14 0.049(2) 0.073(3) 0.044(2) -0.004(2) -0.0066(19) -0.006(2)
C15 0.048(2) 0.071(3) 0.047(2) 0.000(2) -0.0054(19) -0.011(2)
C16 0.048(2) 0.072(3) 0.047(2) -0.008(2) -0.0063(19) -0.004(2)
C17 0.052(3) 0.069(3) 0.049(2) -0.001(2) -0.004(2) -0.010(2)
C18 0.054(3) 0.070(3) 0.051(2) -0.008(2) -0.010(2) -0.006(2)
C19 0.054(3) 0.068(3) 0.053(3) -0.001(2) -0.007(2) -0.008(2)
C20 0.057(3) 0.075(4) 0.058(3) -0.006(3) -0.012(2) -0.006(3)
C21 0.065(3) 0.065(3) 0.059(3) 0.002(2) -0.012(2) -0.008(3)
C22 0.068(3) 0.090(4) 0.065(3) -0.003(3) -0.018(3) 0.000(3)
C23 0.092(4) 0.093(5) 0.078(4) 0.005(3) -0.031(3) -0.002(4)

loop_
_atom_type_symbol
_atom_type_description
_atom_type_scat_dispersion_real
_atom_type_scat_dispersion_imag
_atom_type_scat_source
C C 0.0033 0.0016 'International Tables Vol C Tables 4.2.6.8 and 6.1.1.4'
H H 0.0000 0.0000 'International Tables Vol C Tables 4.2.6.8 and 6.1.1.4'
N N 0.0061 0.0033 'International Tables Vol C Tables 4.2.6.8 and 6.1.1.4'
Cl Cl 0.1484 0.1585 'International Tables Vol C Tables 4.2.6.8 and 6.1.1.4'
Au Au -2.0133 8.8022 'International Tables Vol C Tables 4.2.6.8 and 6.1.1.4'

loop_
_geom_angle_atom_site_label_1
_geom_angle_atom_site_label_2
_geom_angle_atom_site_label_3
_geom_angle
_geom_angle_site_symmetry_1
_geom_angle_site_symmetry_3
_geom_angle_publ_flag
N1 Au1 Cl1 177.10(9) . . ?
C1 N1 C2 106.6(3) . . ?
C1 N1 Au1 128.8(3) . . ?
C2 N1 Au1 124.4(3) . . ?
C1 N2 C7 106.9(3) . . ?
C1 N2 C8 126.5(4) . . ?
C7 N2 C8 126.6(4) . . ?
N1 C1 N2 112.6(3) . . ?
N1 C1 H1A 123.7 . . ?
N2 C1 H1A 123.7 . . ?
C3 C2 C7 121.2(4) . . ?
C3 C2 N1 131.6(4) . . ?
C7 C2 N1 107.2(4) . . ?
C4 C3 C2 117.2(4) . . ?
C4 C3 H3A 121.4 . . ?
C2 C3 H3A 121.4 . . ?
C3 C4 C5 121.1(5) . . ?
C3 C4 H4A 119.4 . . ?
C5 C4 H4A 119.4 . . ?
C6 C5 C4 122.4(4) . . ?
C6 C5 H5A 118.8 . . ?
C4 C5 H5A 118.8 . . ?
C5 C6 C7 116.4(5) . . ?
C5 C6 H6A 121.8 . . ?
C7 C6 H6A 121.8 . . ?
N2 C7 C2 106.7(3) . . ?
N2 C7 C6 131.8(4) . . ?
C2 C7 C6 121.5(4) . . ?
N2 C8 C9 112.0(4) . . ?
N2 C8 H8A 109.2 . . ?
C9 C8 H8A 109.2 . . ?
N2 C8 H8B 109.2 . . ?
C9 C8 H8B 109.2 . . ?
H8A C8 H8B 107.9 . . ?
C8 C9 C10 113.4(4) . . ?
C8 C9 H9A 108.9 . . ?
C10 C9 H9A 108.9 . . ?
C8 C9 H9B 108.9 . . ?
C10 C9 H9B 108.9 . . ?
H9A C9 H9B 107.7 . . ?
C11 C10 C9 114.4(4) . . ?
C11 C10 H10A 108.7 . . ?
C9 C10 H10A 108.7 . . ?
C11 C10 H10B 108.7 . . ?
C9 C10 H10B 108.7 . . ?
H10A C10 H10B 107.6 . . ?
C10 C11 C12 113.9(4) . . ?
C10 C11 H11A 108.8 . . ?
C12 C11 H11A 108.8 . . ?
C10 C11 H11B 108.8 . . ?
C12 C11 H11B 108.8 . . ?
H11A C11 H11B 107.7 . . ?
C13 C12 C11 114.7(4) . . ?
C13 C12 H12A 108.6 . . ?
C11 C12 H12A 108.6 . . ?
C13 C12 H12B 108.6 . . ?
C11 C12 H12B 108.6 . . ?
H12A C12 H12B 107.6 . . ?
C14 C13 C12 114.4(4) . . ?
C14 C13 H13A 108.7 . . ?
C12 C13 H13A 108.7 . . ?
C14 C13 H13B 108.7 . . ?
C12 C13 H13B 108.7 . . ?
H13A C13 H13B 107.6 . . ?
C15 C14 C13 115.0(4) . . ?
C15 C14 H14A 108.5 . . ?
C13 C14 H14A 108.5 . . ?
C15 C14 H14B 108.5 . . ?
C13 C14 H14B 108.5 . . ?
H14A C14 H14B 107.5 . . ?
C16 C15 C14 114.9(4) . . ?
C16 C15 H15A 108.5 . . ?
C14 C15 H15A 108.5 . . ?
C16 C15 H15B 108.5 . . ?
C14 C15 H15B 108.5 . . ?
H15A C15 H15B 107.5 . . ?
C15 C16 C17 114.8(4) . . ?
C15 C16 H16A 108.6 . . ?
C17 C16 H16A 108.6 . . ?
C15 C16 H16B 108.6 . . ?
C17 C16 H16B 108.6 . . ?
H16A C16 H16B 107.5 . . ?
C18 C17 C16 115.1(4) . . ?
C18 C17 H17A 108.5 . . ?
C16 C17 H17A 108.5 . . ?
C18 C17 H17B 108.5 . . ?
C16 C17 H17B 108.5 . . ?
H17A C17 H17B 107.5 . . ?
C17 C18 C19 115.4(4) . . ?
C17 C18 H18A 108.4 . . ?
C19 C18 H18A 108.4 . . ?
C17 C18 H18B 108.4 . . ?
C19 C18 H18B 108.4 . . ?
H18A C18 H18B 107.5 . . ?
C20 C19 C18 114.7(4) . . ?
C20 C19 H19A 108.6 . . ?
C18 C19 H19A 108.6 . . ?
C20 C19 H19B 108.6 . . ?
C18 C19 H19B 108.6 . . ?
H19A C19 H19B 107.6 . . ?
C21 C20 C19 115.7(4) . . ?
C21 C20 H20A 108.4 . . ?
C19 C20 H20A 108.4 . . ?
C21 C20 H20B 108.4 . . ?
C19 C20 H20B 108.4 . . ?
H20A C20 H20B 107.4 . . ?
C20 C21 C22 114.0(4) . . ?
C20 C21 H21A 108.7 . . ?
C22 C21 H21A 108.7 . . ?
C20 C21 H21B 108.7 . . ?
C22 C21 H21B 108.7 . . ?
H21A C21 H21B 107.6 . . ?
C23 C22 C21 115.4(5) . . ?
C23 C22 H22A 108.4 . . ?
C21 C22 H22A 108.4 . . ?
C23 C22 H22B 108.4 . . ?
C21 C22 H22B 108.4 . . ?
H22A C22 H22B 107.5 . . ?
C22 C23 H23A 109.5 . . ?
C22 C23 H23B 109.5 . . ?
H23A C23 H23B 109.5 . . ?
C22 C23 H23C 109.5 . . ?
H23A C23 H23C 109.5 . . ?
H23B C23 H23C 109.5 . . ?

loop_
_geom_bond_atom_site_label_1
_geom_bond_atom_site_label_2
_geom_bond_distance
_geom_bond_site_symmetry_2
_geom_bond_publ_flag
Au1 N1 2.022(3) . ?
Au1 Cl1 2.2483(12) . ?
N1 C1 1.308(5) . ?
N1 C2 1.399(5) . ?
N2 C1 1.339(5) . ?
N2 C7 1.381(5) . ?
N2 C8 1.459(5) . ?
C1 H1A 0.9300 . ?
C2 C3 1.378(6) . ?
C2 C7 1.394(5) . ?
C3 C4 1.376(6) . ?
C3 H3A 0.9300 . ?
C4 C5 1.396(8) . ?
C4 H4A 0.9300 . ?
C5 C6 1.362(7) . ?
C5 H5A 0.9300 . ?
C6 C7 1.395(5) . ?
C6 H6A 0.9300 . ?
C8 C9 1.517(6) . ?
C8 H8A 0.9700 . ?
C8 H8B 0.9700 . ?
C9 C10 1.521(6) . ?
C9 H9A 0.9700 . ?
C9 H9B 0.9700 . ?
C10 C11 1.513(6) . ?
C10 H10A 0.9700 . ?
C10 H10B 0.9700 . ?
C11 C12 1.513(6) . ?
C11 H11A 0.9700 . ?
C11 H11B 0.9700 . ?
C12 C13 1.513(6) . ?
C12 H12A 0.9700 . ?
C12 H12B 0.9700 . ?
C13 C14 1.512(6) . ?
C13 H13A 0.9700 . ?
C13 H13B 0.9700 . ?
C14 C15 1.511(6) . ?
C14 H14A 0.9700 . ?
C14 H14B 0.9700 . ?
C15 C16 1.505(6) . ?
C15 H15A 0.9700 . ?
C15 H15B 0.9700 . ?
C16 C17 1.507(6) . ?
C16 H16A 0.9700 . ?
C16 H16B 0.9700 . ?
C17 C18 1.496(6) . ?
C17 H17A 0.9700 . ?
C17 H17B 0.9700 . ?
C18 C19 1.512(6) . ?
C18 H18A 0.9700 . ?
C18 H18B 0.9700 . ?
C19 C20 1.506(6) . ?
C19 H19A 0.9700 . ?
C19 H19B 0.9700 . ?
C20 C21 1.502(7) . ?
C20 H20A 0.9700 . ?
C20 H20B 0.9700 . ?
C21 C22 1.503(7) . ?
C21 H21A 0.9700 . ?
C21 H21B 0.9700 . ?
C22 C23 1.496(8) . ?
C22 H22A 0.9700 . ?
C22 H22B 0.9700 . ?
C23 H23A 0.9600 . ?
C23 H23B 0.9600 . ?
C23 H23C 0.9600 . ?
